data_4070867
loop_
_publ_author_name
'Fischbach, Andreas'
'Bazinet, Patrick R.'
'Waterman, Rory'
'Tilley, T. Don'

_publ_section_title
;
 \b-Phosphinoethylboranes as Ambiphilic Ligands in Nickel&#x2212;Methyl
 Complexes
;
_journal_issue 6
_journal_name_full Organometallics
_journal_page_first 1135
_journal_paper_doi 10.1021/om7010886
_journal_volume 27
_journal_year 2008
_chemical_formula_sum 'C34 H58 B Ni P3'
_chemical_formula_weight 629.23
_chemical_name_systematic
; 
 ? 
;
_space_group_IT_number 2
_symmetry_cell_setting triclinic
_symmetry_space_group_name_Hall '-P 1'
_symmetry_space_group_name_H-M 'P -1'
_atom_sites_solution_hydrogens geom
_atom_sites_solution_primary direct
_atom_sites_solution_secondary difmap
_audit_creation_method SHELXL-97
_cell_angle_alpha 76.509(3)
_cell_angle_beta 88.116(3)
_cell_angle_gamma 68.598(3)
_cell_formula_units_Z 2
_cell_length_a 10.4003(18)
_cell_length_b 11.840(2)
_cell_length_c 15.520(3)
_cell_measurement_temperature 133(2)
_cell_volume 1727.4(5)
_computing_cell_refinement 'Bruker SMART'
_computing_data_collection 'Bruker SMART'
_computing_data_reduction 'Bruker SHELXTL'
_computing_molecular_graphics 'Bruker SHELXTL'
_computing_publication_material 'Bruker SHELXTL'
_computing_structure_refinement 'SHELXL-97 (Sheldrick, 1997)'
_computing_structure_solution 'SHELXS-97 (Sheldrick, 1990)'
_diffrn_ambient_temperature 133(2)
_diffrn_measured_fraction_theta_full 0.962
_diffrn_measured_fraction_theta_max 0.962
_diffrn_measurement_device_type 'CCD area detector'
_diffrn_measurement_method 'phi and omega scans'
_diffrn_radiation_monochromator graphite
_diffrn_radiation_source 'fine-focus sealed tube'
_diffrn_radiation_type MoK\a
_diffrn_radiation_wavelength 0.71073
_diffrn_reflns_av_R_equivalents 0.0722
_diffrn_reflns_av_sigmaI/netI 0.1028
_diffrn_reflns_limit_h_max 12
_diffrn_reflns_limit_h_min -9
_diffrn_reflns_limit_k_max 13
_diffrn_reflns_limit_k_min -10
_diffrn_reflns_limit_l_max 18
_diffrn_reflns_limit_l_min -17
_diffrn_reflns_number 8973
_diffrn_reflns_theta_full 24.77
_diffrn_reflns_theta_max 24.77
_diffrn_reflns_theta_min 3.26
_exptl_absorpt_coefficient_mu 0.722
_exptl_absorpt_correction_T_max 0.9379
_exptl_absorpt_correction_T_min 0.8933
_exptl_absorpt_correction_type empirical
_exptl_absorpt_process_details 'SHELXL-97 (Sheldrick, 1997)'
_exptl_crystal_colour yellow
_exptl_crystal_density_diffrn 1.210
_exptl_crystal_density_method 'not measured'
_exptl_crystal_description block
_exptl_crystal_F_000 680
_exptl_crystal_size_max 0.16
_exptl_crystal_size_mid 0.13
_exptl_crystal_size_min 0.09
_refine_diff_density_max 0.631
_refine_diff_density_min -0.553
_refine_diff_density_rms 0.105
_refine_ls_extinction_method none
_refine_ls_goodness_of_fit_ref 1.018
_refine_ls_hydrogen_treatment constr
_refine_ls_matrix_type full
_refine_ls_number_parameters 352
_refine_ls_number_reflns 5700
_refine_ls_number_restraints 0
_refine_ls_restrained_S_all 1.018
_refine_ls_R_factor_all 0.0859
_refine_ls_R_factor_gt 0.0586
_refine_ls_shift/su_max 0.000
_refine_ls_shift/su_mean 0.000
_refine_ls_structure_factor_coef Fsqd
_refine_ls_weighting_details 'calc w=1/[\s^2^(Fo^2^)+(0.0874P)^2^+0.0000P] where P=(Fo^2^+2Fc^2^)/3'
_refine_ls_weighting_scheme calc
_refine_ls_wR_factor_gt 0.1571
_refine_ls_wR_factor_ref 0.1716
_reflns_number_gt 3835
_reflns_number_total 5700
_reflns_threshold_expression >2sigma(I)
_cod_data_source_file om7010886-file002.cif
_cod_data_source_block rw0207m
_cod_depositor_comments
;
The following automatic conversions were performed:

'_symmetry_cell_setting' value 'Triclinic' changed to 'triclinic'
according to /home/saulius/struct/CIF-dictionaries/cif_core.dic
dictionary named 'cif_core.dic' version 2.4.1 from 2010-06-29.

Automatic conversion script
Id: cif_fix_values 1715 2011-07-08 13:25:40Z adriana 
;
_cod_original_cell_volume 1727.3(5)
_cod_original_sg_symbol_H-M P-1
_cod_database_code 4070867

loop_
_symmetry_equiv_pos_as_xyz
'x, y, z'
'-x, -y, -z'

loop_
_atom_site_label
_atom_site_type_symbol
_atom_site_fract_x
_atom_site_fract_y
_atom_site_fract_z
_atom_site_U_iso_or_equiv
_atom_site_adp_type
_atom_site_occupancy
_atom_site_symmetry_multiplicity
_atom_site_calc_flag
_atom_site_refinement_flags
Ni Ni 1.48392(6) 0.35999(5) 0.23002(4) 0.0218(2) Uani 1 1 d .
P3 P 1.68646(13) 0.36932(12) 0.21072(9) 0.0286(3) Uani 1 1 d .
P1 P 1.27803(12) 0.34958(11) 0.22444(8) 0.0199(3) Uani 1 1 d .
P2 P 1.55544(13) 0.26860(12) 0.36947(8) 0.0270(3) Uani 1 1 d .
C51 C 1.2245(4) 0.2390(4) 0.3068(3) 0.0194(10) Uani 1 1 d .
C41 C 1.2419(5) 0.3089(4) 0.1235(3) 0.0219(10) Uani 1 1 d .
C10 C 1.1566(5) 0.7252(5) 0.3906(3) 0.0292(11) Uani 1 1 d .
H10A H 1.1268 0.6710 0.4381 0.044 Uiso 1 1 calc R
H10B H 1.1108 0.8123 0.3942 0.044 Uiso 1 1 calc R
H10C H 1.2571 0.7014 0.3972 0.044 Uiso 1 1 calc R
C6 C 1.1514(5) 0.5044(4) 0.2251(3) 0.0238(10) Uani 1 1 d .
H6A H 1.1418 0.5607 0.1655 0.029 Uiso 1 1 calc R
H6B H 1.0602 0.4984 0.2390 0.029 Uiso 1 1 calc R
C31 C 1.7093(5) 0.5104(5) 0.1521(4) 0.0412(14) Uani 1 1 d .
H31A H 1.8083 0.4958 0.1503 0.062 Uiso 1 1 calc R
H31B H 1.6636 0.5771 0.1827 0.062 Uiso 1 1 calc R
H31C H 1.6685 0.5352 0.0914 0.062 Uiso 1 1 calc R
C7 C 1.1966(4) 0.5595(4) 0.2948(3) 0.0238(11) Uani 1 1 d .
H7A H 1.2960 0.5450 0.2886 0.029 Uiso 1 1 calc R
H7B H 1.1879 0.5106 0.3543 0.029 Uiso 1 1 calc R
C92 C 1.1217(5) 0.8171(5) 0.1181(3) 0.0275(11) Uani 1 1 d .
H92A H 1.1575 0.7341 0.1039 0.033 Uiso 1 1 calc R
H92B H 1.0194 0.8475 0.1134 0.033 Uiso 1 1 calc R
C95 C 1.3763(5) 0.8573(5) 0.1494(3) 0.0336(13) Uani 1 1 d .
H95A H 1.3419 0.9404 0.1633 0.040 Uiso 1 1 calc R
H95B H 1.4787 0.8260 0.1529 0.040 Uiso 1 1 calc R
C1 C 1.4365(5) 0.4616(4) 0.1072(3) 0.0273(11) Uani 1 1 d .
H1A H 1.3804 0.4306 0.0763 0.041 Uiso 1 1 calc R
H1B H 1.5215 0.4557 0.0763 0.041 Uiso 1 1 calc R
H1C H 1.3839 0.5489 0.1079 0.041 Uiso 1 1 calc R
C53 C 1.2187(6) 0.0321(5) 0.3555(3) 0.0369(13) Uani 1 1 d .
H53A H 1.2403 -0.0495 0.3467 0.044 Uiso 1 1 calc R
C55 C 1.1105(5) 0.1837(5) 0.4385(3) 0.0295(12) Uani 1 1 d .
H55A H 1.0591 0.2068 0.4875 0.035 Uiso 1 1 calc R
C81 C 0.9451(5) 0.7473(4) 0.2794(3) 0.0248(11) Uani 1 1 d .
H81A H 0.9282 0.7314 0.2211 0.030 Uiso 1 1 calc R
C52 C 1.2620(5) 0.1162(5) 0.2971(3) 0.0321(12) Uani 1 1 d .
H52A H 1.3175 0.0910 0.2501 0.039 Uiso 1 1 calc R
C94 C 1.3250(5) 0.8701(5) 0.0559(3) 0.0324(12) Uani 1 1 d .
H94A H 1.3512 0.9340 0.0140 0.039 Uiso 1 1 calc R
H94B H 1.3695 0.7896 0.0388 0.039 Uiso 1 1 calc R
C54 C 1.1442(5) 0.0654(5) 0.4267(3) 0.0342(13) Uani 1 1 d .
H54A H 1.1162 0.0064 0.4674 0.041 Uiso 1 1 calc R
C56 C 1.1514(5) 0.2696(4) 0.3790(3) 0.0272(11) Uani 1 1 d .
H56A H 1.1287 0.3511 0.3882 0.033 Uiso 1 1 calc R
C45 C 1.0820(5) 0.3125(5) 0.0134(3) 0.0350(13) Uani 1 1 d .
H45A H 0.9901 0.3410 -0.0112 0.042 Uiso 1 1 calc R
C43 C 1.3209(5) 0.1943(5) 0.0105(3) 0.0298(12) Uani 1 1 d .
H43A H 1.3947 0.1417 -0.0164 0.036 Uiso 1 1 calc R
C46 C 1.1074(5) 0.3504(4) 0.0862(3) 0.0279(11) Uani 1 1 d .
H46A H 1.0330 0.4052 0.1113 0.033 Uiso 1 1 calc R
C44 C 1.1886(5) 0.2337(5) -0.0243(3) 0.0316(12) Uani 1 1 d .
H44A H 1.1702 0.2069 -0.0741 0.038 Uiso 1 1 calc R
C91 C 1.1695(5) 0.8029(4) 0.2137(3) 0.0260(11) Uani 1 1 d .
H91A H 1.1287 0.8882 0.2254 0.031 Uiso 1 1 calc R
C86 C 0.8589(5) 0.8863(4) 0.2744(3) 0.0303(12) Uani 1 1 d .
H86A H 0.8764 0.9063 0.3303 0.036 Uiso 1 1 calc R
H86B H 0.8905 0.9383 0.2253 0.036 Uiso 1 1 calc R
C42 C 1.3492(5) 0.2302(4) 0.0849(3) 0.0259(11) Uani 1 1 d .
H42A H 1.4415 0.2011 0.1091 0.031 Uiso 1 1 calc R
C96 C 1.3278(5) 0.7681(5) 0.2175(3) 0.0291(11) Uani 1 1 d .
H96A H 1.3586 0.7666 0.2776 0.035 Uiso 1 1 calc R
H96B H 1.3728 0.6829 0.2080 0.035 Uiso 1 1 calc R
C22 C 1.5277(5) 0.1331(5) 0.4330(3) 0.0412(14) Uani 1 1 d .
H22A H 1.5699 0.1106 0.4931 0.062 Uiso 1 1 calc R
H22B H 1.5698 0.0634 0.4046 0.062 Uiso 1 1 calc R
H22C H 1.4281 0.1511 0.4361 0.062 Uiso 1 1 calc R
C83 C 0.7300(5) 0.7015(5) 0.3336(4) 0.0413(14) Uani 1 1 d .
H83A H 0.7133 0.6828 0.2770 0.050 Uiso 1 1 calc R
H83B H 0.6968 0.6497 0.3819 0.050 Uiso 1 1 calc R
C2 C 1.7446(5) 0.2241(5) 0.3795(4) 0.0429(14) Uani 1 1 d .
H2A H 1.7748 0.2151 0.4414 0.052 Uiso 1 1 calc R
H2B H 1.7916 0.1433 0.3633 0.052 Uiso 1 1 calc R
C21 C 1.4960(6) 0.3775(6) 0.4409(4) 0.0546(17) Uani 1 1 d .
H21A H 1.5298 0.3334 0.5023 0.082 Uiso 1 1 calc R
H21B H 1.3946 0.4128 0.4374 0.082 Uiso 1 1 calc R
H21C H 1.5315 0.4449 0.4214 0.082 Uiso 1 1 calc R
C84 C 0.6497(5) 0.8380(5) 0.3295(4) 0.0431(15) Uani 1 1 d .
H84A H 0.6583 0.8549 0.3882 0.052 Uiso 1 1 calc R
H84B H 0.5506 0.8579 0.3154 0.052 Uiso 1 1 calc R
C82 C 0.8857(5) 0.6677(5) 0.3501(4) 0.0345(13) Uani 1 1 d .
H82A H 0.9350 0.5784 0.3507 0.041 Uiso 1 1 calc R
H82B H 0.9028 0.6792 0.4093 0.041 Uiso 1 1 calc R
B B 1.1147(6) 0.7098(5) 0.2930(4) 0.0239(12) Uani 1 1 d .
C32 C 1.7891(6) 0.2521(5) 0.1530(4) 0.0496(16) Uani 1 1 d .
H32A H 1.8809 0.2571 0.1445 0.074 Uiso 1 1 calc R
H32B H 1.7430 0.2672 0.0951 0.074 Uiso 1 1 calc R
H32C H 1.7989 0.1689 0.1884 0.074 Uiso 1 1 calc R
C93 C 1.1700(5) 0.9072(5) 0.0500(3) 0.0309(12) Uani 1 1 d .
H93A H 1.1399 0.9092 -0.0104 0.037 Uiso 1 1 calc R
H93B H 1.1257 0.9923 0.0599 0.037 Uiso 1 1 calc R
C85 C 0.7030(5) 0.9206(5) 0.2596(3) 0.0380(13) Uani 1 1 d .
H85A H 0.6539 1.0090 0.2614 0.046 Uiso 1 1 calc R
H85B H 0.6834 0.9117 0.2000 0.046 Uiso 1 1 calc R
C3 C 1.7809(5) 0.3263(5) 0.3172(4) 0.0426(14) Uani 1 1 d .
H3A H 1.8817 0.2962 0.3091 0.051 Uiso 1 1 calc R
H3B H 1.7562 0.4001 0.3429 0.051 Uiso 1 1 calc R

loop_
_atom_site_aniso_label
_atom_site_aniso_U_11
_atom_site_aniso_U_22
_atom_site_aniso_U_33
_atom_site_aniso_U_23
_atom_site_aniso_U_13
_atom_site_aniso_U_12
Ni 0.0232(4) 0.0226(4) 0.0215(3) -0.0055(3) 0.0031(2) -0.0107(3)
P3 0.0250(7) 0.0263(7) 0.0360(8) -0.0054(6) 0.0058(6) -0.0125(6)
P1 0.0216(6) 0.0193(7) 0.0204(6) -0.0065(5) 0.0039(5) -0.0086(5)
P2 0.0263(7) 0.0292(8) 0.0244(7) -0.0074(6) 0.0005(5) -0.0084(6)
C51 0.024(2) 0.020(3) 0.016(2) -0.0023(19) -0.0041(19) -0.011(2)
C41 0.024(3) 0.019(3) 0.026(2) -0.005(2) 0.005(2) -0.011(2)
C10 0.028(3) 0.032(3) 0.031(3) -0.013(2) 0.008(2) -0.013(2)
C6 0.029(3) 0.022(3) 0.024(2) -0.009(2) 0.004(2) -0.012(2)
C31 0.041(3) 0.044(4) 0.052(4) -0.016(3) 0.012(3) -0.029(3)
C7 0.021(2) 0.025(3) 0.027(3) -0.009(2) -0.003(2) -0.008(2)
C92 0.025(3) 0.029(3) 0.030(3) -0.004(2) 0.002(2) -0.013(2)
C95 0.028(3) 0.044(3) 0.042(3) -0.024(3) 0.012(2) -0.021(3)
C1 0.041(3) 0.026(3) 0.018(2) -0.002(2) 0.001(2) -0.017(2)
C53 0.056(4) 0.026(3) 0.035(3) -0.011(2) 0.007(3) -0.020(3)
C55 0.033(3) 0.031(3) 0.023(3) -0.003(2) 0.008(2) -0.012(2)
C81 0.031(3) 0.025(3) 0.024(3) -0.013(2) 0.004(2) -0.013(2)
C52 0.041(3) 0.028(3) 0.033(3) -0.015(2) 0.011(2) -0.015(2)
C94 0.030(3) 0.030(3) 0.041(3) -0.015(2) 0.011(2) -0.012(2)
C54 0.037(3) 0.033(3) 0.034(3) 0.000(2) 0.005(2) -0.021(3)
C56 0.031(3) 0.024(3) 0.030(3) -0.009(2) 0.008(2) -0.013(2)
C45 0.028(3) 0.050(4) 0.033(3) -0.012(3) -0.003(2) -0.019(3)
C43 0.043(3) 0.033(3) 0.023(3) -0.015(2) 0.009(2) -0.020(2)
C46 0.024(3) 0.029(3) 0.032(3) -0.012(2) 0.008(2) -0.008(2)
C44 0.041(3) 0.046(3) 0.018(2) -0.004(2) -0.005(2) -0.029(3)
C91 0.026(3) 0.020(3) 0.034(3) -0.013(2) 0.006(2) -0.007(2)
C86 0.025(3) 0.033(3) 0.034(3) -0.011(2) 0.004(2) -0.009(2)
C42 0.027(3) 0.025(3) 0.026(3) -0.006(2) 0.001(2) -0.009(2)
C96 0.025(3) 0.033(3) 0.032(3) -0.013(2) 0.000(2) -0.010(2)
C22 0.034(3) 0.051(4) 0.031(3) 0.008(3) -0.007(2) -0.017(3)
C83 0.034(3) 0.044(4) 0.060(4) -0.027(3) 0.021(3) -0.024(3)
C2 0.027(3) 0.041(3) 0.063(4) -0.016(3) 0.003(3) -0.013(3)
C21 0.045(4) 0.064(4) 0.043(3) -0.031(3) -0.017(3) 0.006(3)
C84 0.031(3) 0.050(4) 0.059(4) -0.029(3) 0.019(3) -0.019(3)
C82 0.036(3) 0.034(3) 0.040(3) -0.016(3) 0.013(2) -0.017(2)
B 0.025(3) 0.022(3) 0.026(3) -0.008(2) 0.002(2) -0.009(2)
C32 0.043(4) 0.037(3) 0.070(4) -0.019(3) 0.027(3) -0.015(3)
C93 0.035(3) 0.030(3) 0.029(3) -0.009(2) 0.004(2) -0.012(2)
C85 0.027(3) 0.044(3) 0.034(3) -0.013(3) -0.002(2) -0.001(2)
C3 0.028(3) 0.051(4) 0.047(3) -0.001(3) -0.009(3) -0.019(3)

loop_
_atom_type_symbol
_atom_type_description
_atom_type_scat_dispersion_real
_atom_type_scat_dispersion_imag
_atom_type_scat_source
C C 0.0033 0.0016 'International Tables Vol C Tables 4.2.6.8 and 6.1.1.4'
H H 0.0000 0.0000 'International Tables Vol C Tables 4.2.6.8 and 6.1.1.4'
B B 0.0013 0.0007 'International Tables Vol C Tables 4.2.6.8 and 6.1.1.4'
P P 0.1023 0.0942 'International Tables Vol C Tables 4.2.6.8 and 6.1.1.4'
Ni Ni 0.3393 1.1124 'International Tables Vol C Tables 4.2.6.8 and 6.1.1.4'

loop_
_geom_angle_atom_site_label_1
_geom_angle_atom_site_label_2
_geom_angle_atom_site_label_3
_geom_angle
C1 Ni P3 85.84(14)
C1 Ni P1 85.72(14)
P3 Ni P1 169.70(5)
C1 Ni P2 169.97(14)
P3 Ni P2 86.72(5)
P1 Ni P2 102.32(5)
C31 P3 C32 104.4(3)
C31 P3 C3 104.7(3)
C32 P3 C3 104.4(3)
C31 P3 Ni 121.79(19)
C32 P3 Ni 110.02(19)
C3 P3 Ni 110.13(17)
C6 P1 C41 107.9(2)
C6 P1 C51 105.7(2)
C41 P1 C51 99.18(19)
C6 P1 Ni 107.19(15)
C41 P1 Ni 112.84(14)
C51 P1 Ni 123.02(15)
C22 P2 C21 102.7(3)
C22 P2 C2 103.7(2)
C21 P2 C2 102.0(3)
C22 P2 Ni 125.33(18)
C21 P2 Ni 111.9(2)
C2 P2 Ni 108.6(2)
C56 C51 C52 118.1(4)
C56 C51 P1 123.2(3)
C52 C51 P1 118.7(3)
C42 C41 C46 118.8(4)
C42 C41 P1 119.6(3)
C46 C41 P1 121.5(3)
C7 C6 P1 110.8(3)
C6 C7 B 118.9(4)
C93 C92 C91 113.0(4)
C94 C95 C96 111.5(4)
C52 C53 C54 120.4(5)
C54 C55 C56 120.0(4)
C82 C81 C86 108.1(4)
C82 C81 B 114.1(4)
C86 C81 B 114.0(4)
C53 C52 C51 120.3(4)
C93 C94 C95 110.8(4)
C55 C54 C53 119.9(5)
C51 C56 C55 121.2(4)
C46 C45 C44 120.7(5)
C44 C43 C42 120.9(5)
C45 C46 C41 120.3(4)
C43 C44 C45 119.5(5)
C92 C91 C96 108.2(4)
C92 C91 B 115.8(4)
C96 C91 B 114.0(4)
C85 C86 C81 113.6(4)
C41 C42 C43 119.7(5)
C95 C96 C91 113.9(4)
C84 C83 C82 111.4(4)
C3 C2 P2 107.7(4)
C83 C84 C85 111.0(4)
C83 C82 C81 112.7(4)
C10 B C7 105.2(4)
C10 B C81 111.2(4)
C7 B C81 109.8(4)
C10 B C91 107.8(4)
C7 B C91 112.1(4)
C81 B C91 110.7(4)
C94 C93 C92 112.1(4)
C84 C85 C86 111.4(4)
C2 C3 P3 109.2(4)

loop_
_geom_bond_atom_site_label_1
_geom_bond_atom_site_label_2
_geom_bond_distance
Ni C1 1.970(4)
Ni P3 2.1569(14)
Ni P1 2.1949(13)
Ni P2 2.1986(14)
P3 C31 1.801(5)
P3 C32 1.817(5)
P3 C3 1.818(5)
P1 C6 1.827(5)
P1 C41 1.831(5)
P1 C51 1.833(4)
P2 C22 1.792(5)
P2 C21 1.821(5)
P2 C2 1.843(5)
C51 C56 1.378(6)
C51 C52 1.405(6)
C41 C42 1.389(6)
C41 C46 1.396(6)
C10 B 1.659(7)
C6 C7 1.550(6)
C7 B 1.662(7)
C92 C93 1.528(6)
C92 C91 1.532(6)
C95 C94 1.517(7)
C95 C96 1.523(7)
C53 C52 1.377(7)
C53 C54 1.378(7)
C55 C54 1.370(7)
C55 C56 1.386(6)
C81 C82 1.540(6)
C81 C86 1.544(6)
C81 B 1.662(7)
C94 C93 1.509(6)
C45 C46 1.375(7)
C45 C44 1.378(7)
C43 C44 1.366(7)
C43 C42 1.394(6)
C91 C96 1.545(6)
C91 B 1.684(7)
C86 C85 1.532(7)
C83 C84 1.511(7)
C83 C82 1.535(7)
C2 C3 1.519(7)
C84 C85 1.518(7)

loop_
_geom_torsion_atom_site_label_1
_geom_torsion_atom_site_label_2
_geom_torsion_atom_site_label_3
_geom_torsion_atom_site_label_4
_geom_torsion
C1 Ni P3 C31 40.2(3)
P1 Ni P3 C31 75.3(4)
P2 Ni P3 C31 -133.0(2)
C1 Ni P3 C32 -82.2(3)
P1 Ni P3 C32 -47.2(4)
P2 Ni P3 C32 104.5(2)
C1 Ni P3 C3 163.3(3)
P1 Ni P3 C3 -161.6(3)
P2 Ni P3 C3 -10.0(2)
C1 Ni P1 C6 -71.0(2)
P3 Ni P1 C6 -106.1(3)
P2 Ni P1 C6 102.95(16)
C1 Ni P1 C41 47.6(2)
P3 Ni P1 C41 12.6(4)
P2 Ni P1 C41 -138.42(16)
C1 Ni P1 C51 166.3(2)
P3 Ni P1 C51 131.3(3)
P2 Ni P1 C51 -19.71(18)
C1 Ni P2 C22 -177.7(9)
P3 Ni P2 C22 -135.5(2)
P1 Ni P2 C22 39.5(2)
C1 Ni P2 C21 57.1(9)
P3 Ni P2 C21 99.3(2)
P1 Ni P2 C21 -85.7(2)
C1 Ni P2 C2 -54.7(9)
P3 Ni P2 C2 -12.53(19)
P1 Ni P2 C2 162.49(19)
C6 P1 C51 C56 -27.5(4)
C41 P1 C51 C56 -139.1(4)
Ni P1 C51 C56 95.9(4)
C6 P1 C51 C52 154.0(4)
C41 P1 C51 C52 42.3(4)
Ni P1 C51 C52 -82.7(4)
C6 P1 C41 C42 150.9(4)
C51 P1 C41 C42 -99.2(4)
Ni P1 C41 C42 32.7(4)
C6 P1 C41 C46 -32.1(4)
C51 P1 C41 C46 77.9(4)
Ni P1 C41 C46 -150.3(3)
C41 P1 C6 C7 -165.7(3)
C51 P1 C6 C7 88.9(3)
Ni P1 C6 C7 -43.9(3)
P1 C6 C7 B 167.7(3)
C54 C53 C52 C51 -3.4(8)
C56 C51 C52 C53 4.1(7)
P1 C51 C52 C53 -177.3(4)
C96 C95 C94 C93 54.2(5)
C56 C55 C54 C53 0.0(8)
C52 C53 C54 C55 1.3(8)
C52 C51 C56 C55 -2.9(7)
P1 C51 C56 C55 178.6(4)
C54 C55 C56 C51 0.9(7)
C44 C45 C46 C41 -0.4(8)
C42 C41 C46 C45 0.9(7)
P1 C41 C46 C45 -176.2(4)
C42 C43 C44 C45 1.6(7)
C46 C45 C44 C43 -0.9(8)
C93 C92 C91 C96 -53.1(5)
C93 C92 C91 B 177.5(4)
C82 C81 C86 C85 -53.4(5)
B C81 C86 C85 178.5(4)
C46 C41 C42 C43 -0.2(7)
P1 C41 C42 C43 176.9(3)
C44 C43 C42 C41 -1.1(7)
C94 C95 C96 C91 -55.0(5)
C92 C91 C96 C95 53.2(5)
B C91 C96 C95 -176.4(4)
C22 P2 C2 C3 172.2(4)
C21 P2 C2 C3 -81.3(4)
Ni P2 C2 C3 37.0(4)
C82 C83 C84 C85 55.9(6)
C84 C83 C82 C81 -57.1(6)
C86 C81 C82 C83 54.1(5)
B C81 C82 C83 -177.8(4)
C6 C7 B C10 164.1(4)
C6 C7 B C81 44.4(5)
C6 C7 B C91 -79.0(5)
C82 C81 B C10 -59.4(5)
C86 C81 B C10 65.5(5)
C82 C81 B C7 56.5(5)
C86 C81 B C7 -178.5(4)
C82 C81 B C91 -179.2(4)
C86 C81 B C91 -54.2(5)
C92 C91 B C10 -171.2(4)
C96 C91 B C10 62.3(5)
C92 C91 B C7 73.5(5)
C96 C91 B C7 -53.0(5)
C92 C91 B C81 -49.4(5)
C96 C91 B C81 -175.9(4)
C95 C94 C93 C92 -55.0(5)
C91 C92 C93 C94 56.1(5)
C83 C84 C85 C86 -54.6(6)
C81 C86 C85 C84 54.9(6)
P2 C2 C3 P3 -45.0(5)
C31 P3 C3 C2 168.3(4)
C32 P3 C3 C2 -82.3(4)
Ni P3 C3 C2 35.8(4)
